data_4119141
loop_
_publ_author_name
'Jonathan C. Barnes'
'Michal Jur\'i\<cek'
'Nathan L. Strutt'
'Marco Frasconi'
'Srinivasan Sampath'
'Marc A. Giesener'
'Psaras L. McGrier'
'Carson J. Bruns'
'Charlotte L. Stern'
'Amy A. Sarjeant'
'J. Fraser Stoddart'

_publ_contact_author_name
;
;
_publ_section_title
;
 ExBox: A Polycyclic Aromatic Hydrocarbon Scavenger
;
_journal_name_full 'Journal of the American Chemical Society'
_journal_page_first 183
_journal_page_last 192
_journal_paper_doi 10.1021/ja307360n
_journal_volume 135
_journal_year 2013
_chemical_formula_moiety 'C48 H40 N4, 2(C16 H10), 4(F6 P), 2(C2 H3 N)'
_chemical_formula_sum 'C84 H66 F24 N6 P4'
_chemical_formula_weight 1739.31
_chemical_name_systematic
;
 ? 
;
_space_group_crystal_system triclinic
_space_group_IT_number 2
_space_group_name_Hall '-P 1'
_space_group_name_H-M_alt 'P -1'
_symmetry_space_group_name_Hall '-P 1'
_symmetry_space_group_name_H-M 'P -1'
_atom_sites_solution_hydrogens geom
_atom_sites_solution_primary direct
_atom_sites_solution_secondary difmap
_audit_creation_date 2012-04-03
_audit_creation_method
;
  Olex2 1.1
  (compiled Nov  1 2011 20:42:30, GUI svn.r3906)
;
_cell_angle_alpha 97.8030(10)
_cell_angle_beta 91.8990(10)
_cell_angle_gamma 103.7050(10)
_cell_formula_units_Z 1
_cell_length_a 9.9257(3)
_cell_length_b 10.7247(4)
_cell_length_c 18.0555(6)
_cell_measurement_reflns_used 9975
_cell_measurement_temperature 100(2)
_cell_measurement_theta_max 67.37
_cell_measurement_theta_min 4.60
_cell_volume 1845.74(11)
_computing_cell_refinement 'SAINT V7.23A (Bruker, 2005)'
_computing_data_collection 'APEX2 V2.1-4 (Bruker, 2007)'
_computing_data_reduction 'Bruker SAINT'
_computing_molecular_graphics
;
O. V. Dolomanov, L. J. Bourhis, R. J. Gildea, J. A. K. Howard and H. Puschmann,
OLEX2: a complete structure solution, refinement and analysis program.
J. Appl. Cryst. (2009). 42, 339-341.
;
_computing_publication_material
;
O. V. Dolomanov, L. J. Bourhis, R. J. Gildea, J. A. K. Howard and H. Puschmann,
OLEX2: a complete structure solution, refinement and analysis program.
J. Appl. Cryst. (2009). 42, 339-341.
;
_computing_structure_refinement
;
XL, G.M. Sheldrick, Acta Cryst.
(2008). A64, 112-122
;
_computing_structure_solution 'SHELXS-97 (Sheldrick, 2008)'
_diffrn_ambient_temperature 100.01
_diffrn_detector_area_resol_mean 8
_diffrn_measured_fraction_theta_full 0.978
_diffrn_measured_fraction_theta_max 0.978
_diffrn_measurement_device_type 'Bruker Kappa APEX CCD area detector'
_diffrn_measurement_method '\w and \f scans'
_diffrn_radiation_monochromator 'MX optics'
_diffrn_radiation_type CuK\a
_diffrn_radiation_wavelength 1.54184
_diffrn_reflns_av_R_equivalents 0.0331
_diffrn_reflns_av_unetI/netI 0.0278
_diffrn_reflns_limit_h_max 11
_diffrn_reflns_limit_h_min -11
_diffrn_reflns_limit_k_max 8
_diffrn_reflns_limit_k_min -12
_diffrn_reflns_limit_l_max 21
_diffrn_reflns_limit_l_min -21
_diffrn_reflns_number 28734
_diffrn_reflns_theta_full 67.61
_diffrn_reflns_theta_max 67.61
_diffrn_reflns_theta_min 2.48
_diffrn_source microsource
_diffrn_source_current 0.65
_diffrn_source_power 0.02925
_diffrn_source_voltage 45.0
_exptl_absorpt_coefficient_mu 1.956
_exptl_absorpt_correction_T_max 0.7530
_exptl_absorpt_correction_T_min 0.6438
_exptl_absorpt_correction_type multi-scan
_exptl_absorpt_process_details
;
SADABS-2008/1 (Bruker,2008) was used for absorption correction.
R(int) was 0.1098 before and 0.0530 after correction.
The Ratio of minimum to maximum transmission is 0.8550.
The \l/2 correction factor is 0.0015.
;
_exptl_crystal_colour orange
_exptl_crystal_colour_primary orange
_exptl_crystal_density_diffrn 1.565
_exptl_crystal_description block
_exptl_crystal_F_000 888
_exptl_crystal_size_max 0.3
_exptl_crystal_size_mid 0.142
_exptl_crystal_size_min 0.139
_refine_diff_density_max 0.255
_refine_diff_density_min -0.378
_refine_diff_density_rms 0.048
_refine_ls_extinction_method none
_refine_ls_goodness_of_fit_ref 1.031
_refine_ls_hydrogen_treatment constr
_refine_ls_matrix_type full
_refine_ls_number_parameters 533
_refine_ls_number_reflns 6520
_refine_ls_number_restraints 0
_refine_ls_restrained_S_all 1.031
_refine_ls_R_factor_all 0.0346
_refine_ls_R_factor_gt 0.0325
_refine_ls_shift/su_max 0.001
_refine_ls_shift/su_mean 0.000
_refine_ls_structure_factor_coef Fsqd
_refine_ls_weighting_details 'calc w=1/[\s^2^(Fo^2^)+(0.0504P)^2^+0.7945P] where P=(Fo^2^+2Fc^2^)/3'
_refine_ls_weighting_scheme calc
_refine_ls_wR_factor_gt 0.0895
_refine_ls_wR_factor_ref 0.0929
_reflns_number_gt 6071
_reflns_number_total 6520
_reflns_threshold_expression >2sigma(I)
_cod_data_source_file ja307360n_si_006.cif
_cod_data_source_block n1743
_cod_original_cell_volume 1845.73(11)
_cod_database_code 4119141

loop_
_space_group_symop_id
_space_group_symop_operation_xyz
1 'x, y, z'
2 '-x, -y, -z'

loop_
_atom_site_label
_atom_site_type_symbol
_atom_site_fract_x
_atom_site_fract_y
_atom_site_fract_z
_atom_site_U_iso_or_equiv
_atom_site_adp_type
_atom_site_occupancy
_atom_site_symmetry_multiplicity
_atom_site_calc_flag
_atom_site_refinement_flags
N1 N 0.56544(13) 0.90300(11) 1.32816(6) 0.0227(3) Uani 1 1 d .
N2 N 0.50327(12) 0.71389(11) 0.69544(6) 0.0216(3) Uani 1 1 d .
C1 C 0.44083(15) 0.86608(14) 1.28945(8) 0.0236(3) Uani 1 1 d .
H1 H 0.3587 0.8448 1.3154 0.028 Uiso 1 1 calc R
C2 C 0.43080(15) 0.85883(14) 1.21294(8) 0.0227(3) Uani 1 1 d .
H2 H 0.3419 0.8343 1.1865 0.027 Uiso 1 1 calc R
C3 C 0.55052(14) 0.88727(13) 1.17369(8) 0.0202(3) Uani 1 1 d .
C4 C 0.67774(15) 0.93117(14) 1.21625(8) 0.0239(3) Uani 1 1 d .
H4 H 0.7611 0.9569 1.1919 0.029 Uiso 1 1 calc R
C5 C 0.68313(15) 0.93737(14) 1.29280(8) 0.0251(3) Uani 1 1 d .
H5 H 0.7702 0.9660 1.3210 0.030 Uiso 1 1 calc R
C6 C 0.54361(14) 0.86557(13) 1.09088(8) 0.0193(3) Uani 1 1 d .
C7 C 0.42167(14) 0.86151(13) 1.04867(8) 0.0210(3) Uani 1 1 d .
H7 H 0.3431 0.8775 1.0734 0.025 Uiso 1 1 calc R
C8 C 0.41388(14) 0.83455(13) 0.97132(8) 0.0211(3) Uani 1 1 d .
H8 H 0.3301 0.8325 0.9436 0.025 Uiso 1 1 calc R
C9 C 0.52768(14) 0.81026(12) 0.93327(8) 0.0192(3) Uani 1 1 d .
C10 C 0.64987(14) 0.81501(13) 0.97555(8) 0.0199(3) Uani 1 1 d .
H10 H 0.7285 0.7994 0.9508 0.024 Uiso 1 1 calc R
C11 C 0.65787(14) 0.84220(13) 1.05302(8) 0.0201(3) Uani 1 1 d .
H11 H 0.7419 0.8450 1.0807 0.024 Uiso 1 1 calc R
C12 C 0.51908(14) 0.77934(13) 0.85028(8) 0.0200(3) Uani 1 1 d .
C13 C 0.39251(15) 0.75133(14) 0.80747(8) 0.0241(3) Uani 1 1 d .
H13 H 0.3094 0.7542 0.8315 0.029 Uiso 1 1 calc R
C14 C 0.38752(15) 0.71981(14) 0.73093(8) 0.0250(3) Uani 1 1 d .
H14 H 0.3009 0.7019 0.7026 0.030 Uiso 1 1 calc R
C15 C 0.62687(15) 0.74052(15) 0.73459(8) 0.0253(3) Uani 1 1 d .
H15 H 0.7082 0.7363 0.7091 0.030 Uiso 1 1 calc R
C16 C 0.63666(15) 0.77373(15) 0.81113(8) 0.0252(3) Uani 1 1 d .
H16 H 0.7250 0.7932 0.8378 0.030 Uiso 1 1 calc R
C17 C 0.49310(16) 0.66686(14) 0.61289(8) 0.0244(3) Uani 1 1 d .
H17A H 0.5789 0.7090 0.5906 0.029 Uiso 1 1 calc R
H17B H 0.4135 0.6900 0.5885 0.029 Uiso 1 1 calc R
C18 C 0.47374(15) 0.52188(14) 0.59981(7) 0.0223(3) Uani 1 1 d .
C19 C 0.34176(15) 0.43885(15) 0.59869(8) 0.0251(3) Uani 1 1 d .
H19 H 0.2623 0.4736 0.6023 0.030 Uiso 1 1 calc R
C20 C 0.32634(15) 0.30604(15) 0.59227(8) 0.0254(3) Uani 1 1 d .
H20 H 0.2363 0.2501 0.5917 0.031 Uiso 1 1 calc R
C21 C 0.44209(15) 0.25384(14) 0.58665(7) 0.0231(3) Uani 1 1 d .
C22 C 0.57347(15) 0.33624(15) 0.58512(8) 0.0258(3) Uani 1 1 d .
H22 H 0.6525 0.3012 0.5793 0.031 Uiso 1 1 calc R
C23 C 0.58876(15) 0.46920(15) 0.59204(8) 0.0249(3) Uani 1 1 d .
H23 H 0.6786 0.5249 0.5915 0.030 Uiso 1 1 calc R
C24 C 0.42710(16) 0.11155(15) 0.59060(8) 0.0257(3) Uani 1 1 d .
H24A H 0.3370 0.0598 0.5658 0.031 Uiso 1 1 calc R
H24B H 0.5027 0.0811 0.5651 0.031 Uiso 1 1 calc R
C25 C 0.48087(15) 0.48624(13) 0.96086(8) 0.0231(3) Uani 1 1 d .
C26 C 0.33970(16) 0.46958(14) 0.93517(9) 0.0297(3) Uani 1 1 d .
C27 C 0.3032(2) 0.44021(16) 0.85830(11) 0.0416(4) Uani 1 1 d .
H27 H 0.2091 0.4278 0.8406 0.050 Uiso 1 1 calc R
C28 C 0.4024(2) 0.42904(16) 0.80807(10) 0.0475(5) Uani 1 1 d .
H28 H 0.3756 0.4085 0.7560 0.057 Uiso 1 1 calc R
C29 C 0.5405(2) 0.44713(16) 0.83195(10) 0.0427(5) Uani 1 1 d .
H29 H 0.6075 0.4406 0.7962 0.051 Uiso 1 1 calc R
C30 C 0.58235(17) 0.47509(14) 0.90866(9) 0.0302(3) Uani 1 1 d .
C31 C 0.72345(18) 0.49217(15) 0.93633(11) 0.0373(4) Uani 1 1 d .
H31 H 0.7925 0.4856 0.9018 0.045 Uiso 1 1 calc R
C32 C 0.75954(16) 0.51715(15) 1.00949(11) 0.0369(4) Uani 1 1 d .
H32 H 0.8539 0.5266 1.0258 0.044 Uiso 1 1 calc R
C33 C 0.98982(14) 0.03056(14) 0.96820(8) 0.0220(3) Uani 1 1 d .
C34 C 0.96796(14) 0.15767(14) 0.97812(9) 0.0247(3) Uani 1 1 d .
C35 C 0.94974(15) 0.21556(15) 0.91432(9) 0.0303(3) Uani 1 1 d .
H35 H 0.9356 0.3008 0.9202 0.036 Uiso 1 1 calc R
C36 C 0.95221(15) 0.14951(16) 0.84287(9) 0.0319(4) Uani 1 1 d .
H36 H 0.9403 0.1901 0.8003 0.038 Uiso 1 1 calc R
C37 C 0.97186(15) 0.02489(16) 0.83316(8) 0.0290(3) Uani 1 1 d .
H37 H 0.9717 -0.0196 0.7839 0.035 Uiso 1 1 calc R
C38 C 0.99199(14) -0.03644(15) 0.89474(8) 0.0245(3) Uani 1 1 d .
C39 C 1.01445(14) -0.16513(15) 0.88661(9) 0.0276(3) Uani 1 1 d .
H39 H 1.0160 -0.2106 0.8378 0.033 Uiso 1 1 calc R
C40 C 1.03348(15) -0.22289(15) 0.94693(9) 0.0278(3) Uani 1 1 d .
H40 H 1.0480 -0.3080 0.9397 0.033 Uiso 1 1 calc R
P1 P 0.95499(4) 0.50000(4) 0.72992(2) 0.02646(11) Uani 1 1 d .
F1 F 0.91698(12) 0.49611(12) 0.64319(5) 0.0482(3) Uani 1 1 d .
F2 F 0.99255(12) 0.50559(13) 0.81740(5) 0.0501(3) Uani 1 1 d .
F3 F 1.07281(11) 0.63072(12) 0.73032(7) 0.0564(3) Uani 1 1 d .
F4 F 0.84558(9) 0.58554(9) 0.75073(5) 0.0354(2) Uani 1 1 d .
F5 F 0.83643(11) 0.37171(10) 0.73129(7) 0.0496(3) Uani 1 1 d .
F6 F 1.06484(11) 0.41586(12) 0.70963(6) 0.0477(3) Uani 1 1 d .
P2 P 0.82600(4) 0.98650(4) 0.606051(19) 0.02395(11) Uani 1 1 d .
F7 F 0.66193(9) 0.93803(8) 0.58139(5) 0.0291(2) Uani 1 1 d .
F8 F 0.98744(10) 1.03429(11) 0.63142(6) 0.0438(3) Uani 1 1 d .
F9 F 0.78777(10) 1.00111(10) 0.69192(5) 0.0373(2) Uani 1 1 d .
F10 F 0.81681(10) 1.13250(9) 0.60257(5) 0.0342(2) Uani 1 1 d .
F11 F 0.85990(9) 0.96924(9) 0.52037(5) 0.0293(2) Uani 1 1 d .
F12 F 0.83079(11) 0.83857(10) 0.60985(5) 0.0383(2) Uani 1 1 d .
N3 N 0.23336(16) 0.80554(14) 0.58676(8) 0.0385(3) Uani 1 1 d .
C41 C 0.13315(17) 0.75882(15) 0.55043(8) 0.0286(3) Uani 1 1 d .
C42 C 0.00626(17) 0.69978(17) 0.50383(9) 0.0338(4) Uani 1 1 d .
H42A H 0.0285 0.6530 0.4572 0.051 Uiso 1 1 calc R
H42B H -0.0389 0.7675 0.4922 0.051 Uiso 1 1 calc R
H42C H -0.0566 0.6390 0.5306 0.051 Uiso 1 1 calc R

loop_
_atom_site_aniso_label
_atom_site_aniso_U_11
_atom_site_aniso_U_22
_atom_site_aniso_U_33
_atom_site_aniso_U_23
_atom_site_aniso_U_13
_atom_site_aniso_U_12
N1 0.0274(6) 0.0214(6) 0.0188(6) 0.0002(5) -0.0001(5) 0.0065(5)
N2 0.0242(6) 0.0202(6) 0.0192(6) 0.0034(4) -0.0009(5) 0.0030(5)
C1 0.0232(7) 0.0247(7) 0.0230(7) 0.0028(6) 0.0023(6) 0.0061(6)
C2 0.0213(7) 0.0246(7) 0.0218(7) 0.0029(5) -0.0006(5) 0.0055(6)
C3 0.0226(7) 0.0151(6) 0.0223(7) 0.0020(5) 0.0004(5) 0.0040(5)
C4 0.0224(7) 0.0226(7) 0.0237(7) 0.0011(5) 0.0012(6) 0.0010(6)
C5 0.0232(7) 0.0246(7) 0.0245(7) -0.0005(6) -0.0025(6) 0.0027(6)
C6 0.0210(7) 0.0142(6) 0.0205(7) 0.0031(5) 0.0005(5) -0.0001(5)
C7 0.0196(7) 0.0200(7) 0.0228(7) 0.0034(5) 0.0031(5) 0.0031(5)
C8 0.0195(7) 0.0199(7) 0.0226(7) 0.0038(5) -0.0014(5) 0.0019(5)
C9 0.0215(7) 0.0131(6) 0.0211(7) 0.0028(5) 0.0008(5) 0.0003(5)
C10 0.0198(7) 0.0170(6) 0.0220(7) 0.0025(5) 0.0022(5) 0.0028(5)
C11 0.0191(7) 0.0170(6) 0.0224(7) 0.0035(5) -0.0015(5) 0.0011(5)
C12 0.0228(7) 0.0139(6) 0.0218(7) 0.0032(5) -0.0004(5) 0.0014(5)
C13 0.0210(7) 0.0276(8) 0.0232(7) 0.0028(6) 0.0010(5) 0.0057(6)
C14 0.0223(7) 0.0280(8) 0.0239(7) 0.0036(6) -0.0022(6) 0.0049(6)
C15 0.0216(7) 0.0300(8) 0.0231(7) 0.0036(6) 0.0021(6) 0.0038(6)
C16 0.0203(7) 0.0298(8) 0.0228(7) 0.0029(6) -0.0009(5) 0.0013(6)
C17 0.0285(7) 0.0268(8) 0.0167(7) 0.0039(6) -0.0004(5) 0.0039(6)
C18 0.0256(7) 0.0285(8) 0.0120(6) 0.0028(5) -0.0007(5) 0.0053(6)
C19 0.0232(7) 0.0304(8) 0.0208(7) 0.0022(6) -0.0026(5) 0.0065(6)
C20 0.0221(7) 0.0293(8) 0.0213(7) 0.0014(6) -0.0042(5) 0.0013(6)
C21 0.0285(7) 0.0271(8) 0.0121(6) 0.0002(5) -0.0017(5) 0.0057(6)
C22 0.0256(7) 0.0335(8) 0.0195(7) 0.0041(6) 0.0036(6) 0.0094(6)
C23 0.0227(7) 0.0311(8) 0.0194(7) 0.0050(6) 0.0023(5) 0.0028(6)
C24 0.0318(8) 0.0283(8) 0.0156(7) -0.0007(5) -0.0016(6) 0.0071(6)
C25 0.0252(7) 0.0124(6) 0.0303(8) 0.0051(5) 0.0002(6) 0.0009(5)
C26 0.0295(8) 0.0154(7) 0.0417(9) 0.0071(6) -0.0074(7) 0.0004(6)
C27 0.0513(11) 0.0219(8) 0.0459(10) 0.0078(7) -0.0215(9) -0.0005(7)
C28 0.0819(15) 0.0227(8) 0.0309(9) 0.0047(7) -0.0135(9) 0.0013(9)
C29 0.0743(14) 0.0185(8) 0.0348(9) 0.0058(7) 0.0168(9) 0.0073(8)
C30 0.0387(9) 0.0148(7) 0.0368(8) 0.0056(6) 0.0102(7) 0.0039(6)
C31 0.0316(9) 0.0226(8) 0.0595(11) 0.0093(7) 0.0190(8) 0.0063(6)
C32 0.0182(7) 0.0202(8) 0.0724(13) 0.0120(8) 0.0008(7) 0.0019(6)
C33 0.0129(6) 0.0238(7) 0.0254(7) 0.0021(6) -0.0010(5) -0.0019(5)
C34 0.0146(6) 0.0235(7) 0.0326(8) 0.0031(6) -0.0010(5) -0.0009(5)
C35 0.0204(7) 0.0259(8) 0.0429(9) 0.0098(7) -0.0026(6) 0.0006(6)
C36 0.0204(7) 0.0403(9) 0.0327(8) 0.0133(7) -0.0036(6) -0.0010(6)
C37 0.0180(7) 0.0392(9) 0.0250(7) 0.0038(6) -0.0021(6) -0.0013(6)
C38 0.0135(6) 0.0291(8) 0.0263(7) 0.0008(6) -0.0004(5) -0.0018(5)
C39 0.0171(7) 0.0299(8) 0.0296(8) -0.0059(6) 0.0004(6) -0.0004(6)
C40 0.0192(7) 0.0219(7) 0.0388(9) -0.0018(6) 0.0008(6) 0.0019(6)
P1 0.0225(2) 0.0322(2) 0.0235(2) -0.00115(15) 0.00044(14) 0.00737(16)
F1 0.0536(6) 0.0695(8) 0.0263(5) 0.0025(5) -0.0021(4) 0.0272(6)
F2 0.0503(6) 0.0809(8) 0.0256(5) 0.0000(5) -0.0003(4) 0.0333(6)
F3 0.0334(6) 0.0541(7) 0.0694(8) -0.0039(6) 0.0152(5) -0.0080(5)
F4 0.0302(5) 0.0334(5) 0.0429(5) -0.0002(4) 0.0026(4) 0.0114(4)
F5 0.0464(6) 0.0301(5) 0.0675(7) -0.0005(5) 0.0094(5) 0.0037(5)
F6 0.0439(6) 0.0706(8) 0.0360(5) -0.0036(5) 0.0023(4) 0.0348(6)
P2 0.0241(2) 0.0286(2) 0.01891(19) 0.00286(14) 0.00108(14) 0.00647(15)
F7 0.0246(4) 0.0309(5) 0.0299(4) 0.0030(4) 0.0025(3) 0.0039(4)
F8 0.0267(5) 0.0642(7) 0.0360(5) -0.0034(5) -0.0051(4) 0.0091(5)
F9 0.0432(5) 0.0541(6) 0.0199(4) 0.0057(4) 0.0036(4) 0.0218(5)
F10 0.0389(5) 0.0259(5) 0.0354(5) 0.0028(4) 0.0072(4) 0.0037(4)
F11 0.0304(4) 0.0353(5) 0.0217(4) 0.0033(3) 0.0055(3) 0.0070(4)
F12 0.0461(6) 0.0380(5) 0.0397(5) 0.0151(4) 0.0151(4) 0.0210(4)
N3 0.0407(8) 0.0372(8) 0.0377(8) 0.0052(6) -0.0080(7) 0.0114(7)
C41 0.0341(9) 0.0270(8) 0.0273(8) 0.0057(6) 0.0033(7) 0.0115(7)
C42 0.0299(8) 0.0365(9) 0.0322(8) -0.0004(7) 0.0007(7) 0.0057(7)

loop_
_atom_type_symbol
_atom_type_description
_atom_type_scat_dispersion_real
_atom_type_scat_dispersion_imag
_atom_type_scat_source
C C 0.0181 0.0091 'International Tables Vol C Tables 4.2.6.8 and 6.1.1.4'
H H 0.0000 0.0000 'International Tables Vol C Tables 4.2.6.8 and 6.1.1.4'
F F 0.0727 0.0534 'International Tables Vol C Tables 4.2.6.8 and 6.1.1.4'
N N 0.0311 0.0180 'International Tables Vol C Tables 4.2.6.8 and 6.1.1.4'
P P 0.2955 0.4335 'International Tables Vol C Tables 4.2.6.8 and 6.1.1.4'

loop_
_geom_angle_atom_site_label_1
_geom_angle_atom_site_label_2
_geom_angle_atom_site_label_3
_geom_angle
_geom_angle_site_symmetry_1
_geom_angle_site_symmetry_3
C1 N1 C5 120.67(12) . .
C1 N1 C24 118.71(12) . 2_667
C5 N1 C24 120.12(12) . 2_667
C14 N2 C15 120.19(12) . .
C14 N2 C17 119.90(12) . .
C15 N2 C17 119.71(12) . .
N1 C1 H1 119.6 . .
N1 C1 C2 120.86(13) . .
C2 C1 H1 119.6 . .
C1 C2 H2 119.8 . .
C1 C2 C3 120.33(13) . .
C3 C2 H2 119.8 . .
C2 C3 C4 117.02(13) . .
C2 C3 C6 121.36(12) . .
C4 C3 C6 121.55(13) . .
C3 C4 H4 119.7 . .
C5 C4 C3 120.64(13) . .
C5 C4 H4 119.7 . .
N1 C5 C4 120.31(13) . .
N1 C5 H5 119.8 . .
C4 C5 H5 119.8 . .
C7 C6 C3 121.21(12) . .
C7 C6 C11 118.41(12) . .
C11 C6 C3 120.31(12) . .
C6 C7 H7 119.6 . .
C8 C7 C6 120.84(13) . .
C8 C7 H7 119.6 . .
C7 C8 H8 119.5 . .
C7 C8 C9 120.91(13) . .
C9 C8 H8 119.5 . .
C8 C9 C12 121.09(12) . .
C10 C9 C8 118.19(12) . .
C10 C9 C12 120.72(12) . .
C9 C10 H10 119.5 . .
C11 C10 C9 120.95(13) . .
C11 C10 H10 119.5 . .
C6 C11 H11 119.7 . .
C10 C11 C6 120.70(13) . .
C10 C11 H11 119.7 . .
C13 C12 C9 121.93(13) . .
C16 C12 C9 121.51(12) . .
C16 C12 C13 116.54(13) . .
C12 C13 H13 119.7 . .
C14 C13 C12 120.54(13) . .
C14 C13 H13 119.7 . .
N2 C14 C13 121.02(13) . .
N2 C14 H14 119.5 . .
C13 C14 H14 119.5 . .
N2 C15 H15 119.7 . .
N2 C15 C16 120.65(13) . .
C16 C15 H15 119.7 . .
C12 C16 H16 119.5 . .
C15 C16 C12 121.05(13) . .
C15 C16 H16 119.5 . .
N2 C17 H17A 109.8 . .
N2 C17 H17B 109.8 . .
N2 C17 C18 109.52(11) . .
H17A C17 H17B 108.2 . .
C18 C17 H17A 109.8 . .
C18 C17 H17B 109.8 . .
C19 C18 C17 120.74(13) . .
C23 C18 C17 119.99(13) . .
C23 C18 C19 119.20(14) . .
C18 C19 H19 119.9 . .
C20 C19 C18 120.24(14) . .
C20 C19 H19 119.9 . .
C19 C20 H20 119.8 . .
C19 C20 C21 120.41(14) . .
C21 C20 H20 119.8 . .
C20 C21 C22 119.41(14) . .
C20 C21 C24 120.04(13) . .
C22 C21 C24 120.21(14) . .
C21 C22 H22 120.0 . .
C23 C22 C21 120.04(14) . .
C23 C22 H22 120.0 . .
C18 C23 H23 119.7 . .
C22 C23 C18 120.63(14) . .
C22 C23 H23 119.7 . .
N1 C24 C21 107.13(11) 2_667 .
N1 C24 H24A 110.3 2_667 .
N1 C24 H24B 110.3 2_667 .
C21 C24 H24A 110.3 . .
C21 C24 H24B 110.3 . .
H24A C24 H24B 108.5 . .
C26 C25 C25 119.63(17) . 2_667
C30 C25 C25 120.36(17) . 2_667
C30 C25 C26 120.01(14) . .
C25 C26 C32 117.91(15) . 2_667
C27 C26 C25 119.00(16) . .
C27 C26 C32 123.09(16) . 2_667
C26 C27 H27 119.7 . .
C28 C27 C26 120.54(17) . .
C28 C27 H27 119.7 . .
C27 C28 H28 119.4 . .
C27 C28 C29 121.24(16) . .
C29 C28 H28 119.4 . .
C28 C29 H29 119.8 . .
C28 C29 C30 120.47(17) . .
C30 C29 H29 119.8 . .
C25 C30 C31 118.64(15) . .
C29 C30 C25 118.72(16) . .
C29 C30 C31 122.64(16) . .
C30 C31 H31 119.4 . .
C32 C31 C30 121.20(15) . .
C32 C31 H31 119.4 . .
C26 C32 H32 118.9 2_667 .
C31 C32 C26 122.25(15) . 2_667
C31 C32 H32 118.9 . .
C34 C33 C33 120.21(16) . 2_757
C34 C33 C38 120.08(14) . .
C38 C33 C33 119.71(17) . 2_757
C33 C34 C40 118.76(14) . 2_757
C35 C34 C33 118.76(14) . .
C35 C34 C40 122.49(15) . 2_757
C34 C35 H35 119.6 . .
C36 C35 C34 120.75(15) . .
C36 C35 H35 119.6 . .
C35 C36 H36 119.8 . .
C37 C36 C35 120.49(15) . .
C37 C36 H36 119.8 . .
C36 C37 H37 119.5 . .
C36 C37 C38 120.99(14) . .
C38 C37 H37 119.5 . .
C33 C38 C39 118.70(14) . .
C37 C38 C33 118.92(14) . .
C37 C38 C39 122.38(14) . .
C38 C39 H39 119.3 . .
C40 C39 C38 121.48(14) . .
C40 C39 H39 119.3 . .
C34 C40 H40 119.4 2_757 .
C39 C40 C34 121.14(14) . 2_757
C39 C40 H40 119.4 . .
F1 P1 F2 179.26(7) . .
F1 P1 F3 90.35(7) . .
F1 P1 F4 90.00(6) . .
F1 P1 F6 90.27(6) . .
F2 P1 F4 89.32(5) . .
F3 P1 F2 89.34(7) . .
F3 P1 F4 89.14(6) . .
F5 P1 F1 90.57(7) . .
F5 P1 F2 89.72(7) . .
F5 P1 F3 178.58(6) . .
F5 P1 F4 89.79(6) . .
F5 P1 F6 90.62(6) . .
F6 P1 F2 90.40(6) . .
F6 P1 F3 90.45(7) . .
F6 P1 F4 179.51(6) . .
F8 P2 F7 179.30(5) . .
F8 P2 F9 90.56(5) . .
F8 P2 F10 90.99(6) . .
F8 P2 F12 90.43(6) . .
F9 P2 F7 88.74(5) . .
F9 P2 F12 89.42(5) . .
F10 P2 F7 89.09(5) . .
F10 P2 F9 89.95(5) . .
F10 P2 F12 178.45(6) . .
F11 P2 F7 89.82(5) . .
F11 P2 F8 90.88(5) . .
F11 P2 F9 178.43(5) . .
F11 P2 F10 90.65(5) . .
F11 P2 F12 89.95(5) . .
F12 P2 F7 89.48(5) . .
N3 C41 C42 179.61(19) . .
C41 C42 H42A 109.5 . .
C41 C42 H42B 109.5 . .
C41 C42 H42C 109.5 . .
H42A C42 H42B 109.5 . .
H42A C42 H42C 109.5 . .
H42B C42 H42C 109.5 . .

loop_
_geom_bond_atom_site_label_1
_geom_bond_atom_site_label_2
_geom_bond_distance
_geom_bond_site_symmetry_2
N1 C1 1.3455(19) .
N1 C5 1.348(2) .
N1 C24 1.4973(17) 2_667
N2 C14 1.3443(19) .
N2 C15 1.3446(19) .
N2 C17 1.4993(17) .
C1 H1 0.9500 .
C1 C2 1.372(2) .
C2 H2 0.9500 .
C2 C3 1.396(2) .
C3 C4 1.401(2) .
C3 C6 1.4784(19) .
C4 H4 0.9500 .
C4 C5 1.373(2) .
C5 H5 0.9500 .
C6 C7 1.397(2) .
C6 C11 1.398(2) .
C7 H7 0.9500 .
C7 C8 1.383(2) .
C8 H8 0.9500 .
C8 C9 1.399(2) .
C9 C10 1.398(2) .
C9 C12 1.4852(18) .
C10 H10 0.9500 .
C10 C11 1.3853(19) .
C11 H11 0.9500 .
C12 C13 1.400(2) .
C12 C16 1.393(2) .
C13 H13 0.9500 .
C13 C14 1.374(2) .
C14 H14 0.9500 .
C15 H15 0.9500 .
C15 C16 1.374(2) .
C16 H16 0.9500 .
C17 H17A 0.9900 .
C17 H17B 0.9900 .
C17 C18 1.505(2) .
C18 C19 1.396(2) .
C18 C23 1.392(2) .
C19 H19 0.9500 .
C19 C20 1.384(2) .
C20 H20 0.9500 .
C20 C21 1.393(2) .
C21 C22 1.395(2) .
C21 C24 1.510(2) .
C22 H22 0.9500 .
C22 C23 1.386(2) .
C23 H23 0.9500 .
C24 N1 1.4972(17) 2_667
C24 H24A 0.9900 .
C24 H24B 0.9900 .
C25 C25 1.424(3) 2_667
C25 C26 1.423(2) .
C25 C30 1.416(2) .
C26 C27 1.397(2) .
C26 C32 1.443(2) 2_667
C27 H27 0.9500 .
C27 C28 1.376(3) .
C28 H28 0.9500 .
C28 C29 1.384(3) .
C29 H29 0.9500 .
C29 C30 1.404(2) .
C30 C31 1.432(2) .
C31 H31 0.9500 .
C31 C32 1.331(3) .
C32 C26 1.443(2) 2_667
C32 H32 0.9500 .
C33 C33 1.429(3) 2_757
C33 C34 1.419(2) .
C33 C38 1.423(2) .
C34 C35 1.407(2) .
C34 C40 1.439(2) 2_757
C35 H35 0.9500 .
C35 C36 1.389(2) .
C36 H36 0.9500 .
C36 C37 1.385(2) .
C37 H37 0.9500 .
C37 C38 1.398(2) .
C38 C39 1.438(2) .
C39 H39 0.9500 .
C39 C40 1.353(2) .
C40 C34 1.439(2) 2_757
C40 H40 0.9500 .
P1 F1 1.5912(10) .
P1 F2 1.6007(10) .
P1 F3 1.5978(11) .
P1 F4 1.6023(10) .
P1 F5 1.5882(11) .
P1 F6 1.5938(10) .
P2 F7 1.6151(9) .
P2 F8 1.5934(10) .
P2 F9 1.6042(9) .
P2 F10 1.5994(10) .
P2 F11 1.5896(9) .
P2 F12 1.6090(10) .
N3 C41 1.141(2) .
C41 C42 1.450(2) .
C42 H42A 0.9800 .
C42 H42B 0.9800 .
C42 H42C 0.9800 .

loop_
_geom_torsion_atom_site_label_1
_geom_torsion_atom_site_label_2
_geom_torsion_atom_site_label_3
_geom_torsion_atom_site_label_4
_geom_torsion
_geom_torsion_site_symmetry_1
_geom_torsion_site_symmetry_4
N1 C1 C2 C3 1.3(2) . .
N2 C15 C16 C12 0.7(2) . .
N2 C17 C18 C19 84.24(15) . .
N2 C17 C18 C23 -92.87(15) . .
C1 N1 C5 C4 -2.1(2) . .
C1 C2 C3 C4 -4.2(2) . .
C1 C2 C3 C6 172.78(13) . .
C2 C3 C4 C5 4.0(2) . .
C2 C3 C6 C7 23.3(2) . .
C2 C3 C6 C11 -153.56(14) . .
C3 C4 C5 N1 -1.0(2) . .
C3 C6 C7 C8 -176.65(12) . .
C3 C6 C11 C10 176.58(12) . .
C4 C3 C6 C7 -159.89(14) . .
C4 C3 C6 C11 23.3(2) . .
C5 N1 C1 C2 1.9(2) . .
C6 C3 C4 C5 -172.92(13) . .
C6 C7 C8 C9 0.2(2) . .
C7 C6 C11 C10 -0.3(2) . .
C7 C8 C9 C10 -0.5(2) . .
C7 C8 C9 C12 179.08(12) . .
C8 C9 C10 C11 0.4(2) . .
C8 C9 C12 C13 -11.1(2) . .
C8 C9 C12 C16 170.46(13) . .
C9 C10 C11 C6 0.0(2) . .
C9 C12 C13 C14 -178.31(13) . .
C9 C12 C16 C15 177.66(13) . .
C10 C9 C12 C13 168.48(13) . .
C10 C9 C12 C16 -10.0(2) . .
C11 C6 C7 C8 0.2(2) . .
C12 C9 C10 C11 -179.18(12) . .
C12 C13 C14 N2 0.6(2) . .
C13 C12 C16 C15 -0.9(2) . .
C14 N2 C15 C16 0.2(2) . .
C14 N2 C17 C18 -89.31(15) . .
C15 N2 C14 C13 -0.8(2) . .
C15 N2 C17 C18 85.64(16) . .
C16 C12 C13 C14 0.2(2) . .
C17 N2 C14 C13 174.10(13) . .
C17 N2 C15 C16 -174.77(13) . .
C17 C18 C19 C20 -175.12(12) . .
C17 C18 C23 C22 175.55(12) . .
C18 C19 C20 C21 -0.2(2) . .
C19 C18 C23 C22 -1.6(2) . .
C19 C20 C21 C22 -2.0(2) . .
C19 C20 C21 C24 171.41(12) . .
C20 C21 C22 C23 2.4(2) . .
C20 C21 C24 N1 -84.09(15) . 2_667
C21 C22 C23 C18 -0.6(2) . .
C22 C21 C24 N1 89.32(15) . 2_667
C23 C18 C19 C20 2.0(2) . .
C24 N1 C1 C2 -170.02(13) 2_667 .
C24 N1 C5 C4 169.76(13) 2_667 .
C24 C21 C22 C23 -170.99(12) . .
C25 C25 C26 C27 -178.81(16) 2_667 .
C25 C25 C26 C32 0.6(2) 2_667 2_667
C25 C25 C30 C29 179.64(16) 2_667 .
C25 C25 C30 C31 -0.1(2) 2_667 .
C25 C26 C27 C28 -0.8(2) . .
C25 C30 C31 C32 0.5(2) . .
C26 C25 C30 C29 -0.2(2) . .
C26 C25 C30 C31 -179.90(13) . .
C26 C27 C28 C29 -0.4(3) . .
C27 C28 C29 C30 1.2(3) . .
C28 C29 C30 C25 -0.9(2) . .
C28 C29 C30 C31 178.76(15) . .
C29 C30 C31 C32 -179.22(15) . .
C30 C25 C26 C27 1.0(2) . .
C30 C25 C26 C32 -179.55(13) . 2_667
C30 C31 C32 C26 -1.0(2) . 2_667
C32 C26 C27 C28 179.85(15) 2_667 .
C33 C33 C34 C35 179.33(15) 2_757 .
C33 C33 C34 C40 -0.1(2) 2_757 2_757
C33 C33 C38 C37 179.99(15) 2_757 .
C33 C33 C38 C39 0.2(2) 2_757 .
C33 C34 C35 C36 0.4(2) . .
C33 C38 C39 C40 -0.1(2) . .
C34 C33 C38 C37 -0.2(2) . .
C34 C33 C38 C39 179.97(12) . .
C34 C35 C36 C37 0.4(2) . .
C35 C36 C37 C38 -1.1(2) . .
C36 C37 C38 C33 1.0(2) . .
C36 C37 C38 C39 -179.19(13) . .
C37 C38 C39 C40 -179.88(14) . .
C38 C33 C34 C35 -0.5(2) . .
C38 C33 C34 C40 -179.91(12) . 2_757
C38 C39 C40 C34 0.0(2) . 2_757
C40 C34 C35 C36 179.81(13) 2_757 .
